data_2310434
loop_
_publ_author_name
'Leciejewicz, J.'

_publ_section_title
;
 On the crystal structure of tetragonal (red) Pb O
;
_journal_name_full 'Acta Crystallographica (1,1948-23,1967)'
_journal_page_first 1304
_journal_page_last 1304
_journal_volume 14
_journal_year 1961
_chemical_formula_sum 'O Pb'
_chemical_name_systematic 'Pb O'
_space_group_IT_number 129
_symmetry_space_group_name_Hall '-P 4a 2a'
_symmetry_space_group_name_H-M 'P 4/n m m :2'
_cell_angle_alpha 90
_cell_angle_beta 90
_cell_angle_gamma 90
_cell_formula_units_Z 2
_cell_length_a 3.96
_cell_length_b 3.96
_cell_length_c 5.01
_cell_volume 78.565
_citation_journal_id_ASTM ACCRA9
_cod_data_source_file Leciejewicz_ACCRA9_1961_1474.cif
_cod_data_source_block O1Pb1
_cod_original_cell_volume 78.56482
_cod_original_formula_sum 'O1 Pb1'
_cod_database_code 2310434

loop_
_symmetry_equiv_pos_as_xyz
x,y,z
-y+1/2,x,z
-x+1/2,-y+1/2,z
y,-x+1/2,z
x+1/2,-y,-z
y+1/2,x+1/2,-z
-x,y+1/2,-z
-y,-x,-z
-x,-y,-z
y-1/2,-x,-z
x-1/2,y-1/2,-z
-y,x-1/2,-z
-x-1/2,y,z
-y-1/2,-x-1/2,z
x,-y-1/2,z
y,x,z

loop_
_atom_site_label
_atom_site_type_symbol
_atom_site_fract_x
_atom_site_fract_y
_atom_site_fract_z
_atom_site_occupancy
_atom_site_U_iso_or_equiv
Pb1 Pb+2 0.25 0.25 0.237 1 0.0
O1 O-2 0.75 0.25 0 1 0.0
